data_2204072
loop_
_publ_author_name
'M. Sukeri M. Yusof'
'Bohari M. Yamin'

_publ_section_title
;
 <i>N</i>-Benzoyl-<i>N</i>'-(2-chlorophenyl)thiourea
;
_journal_issue 8
_journal_name_full 'Acta Crystallographica Section E'
_journal_page_first o1403
_journal_page_last o1404
_journal_paper_doi 10.1107/S1600536804017544
_journal_volume 60
_journal_year 2004
_chemical_formula_iupac 'C14 H11 Cl N2 O S'
_chemical_formula_moiety 'C14 H11 Cl N2 O S'
_chemical_formula_sum 'C14 H11 Cl N2 O S'
_chemical_formula_weight 290.76
_chemical_name_systematic
;
N'-Benzoyl-N-(o-cholorophenyl)thiourea
;
_space_group_IT_number 14
_symmetry_cell_setting monoclinic
_symmetry_space_group_name_Hall '-P 2ybc'
_symmetry_space_group_name_H-M 'P 1 21/c 1'
_atom_sites_solution_hydrogens geom
_atom_sites_solution_primary direct
_atom_sites_solution_secondary difmap
_audit_creation_method SHELXL-97
_cell_angle_alpha 90.00
_cell_angle_beta 95.332(2)
_cell_angle_gamma 90.00
_cell_formula_units_Z 4
_cell_length_a 8.1435(8)
_cell_length_b 12.3788(13)
_cell_length_c 13.2782(14)
_cell_measurement_reflns_used 2207
_cell_measurement_temperature 293(2)
_cell_measurement_theta_max 27.5
_cell_measurement_theta_min 2.25
_cell_volume 1332.7(2)
_computing_cell_refinement 'SAINT (Siemens, 1996)'
_computing_data_collection 'SMART (Siemens, 1996)'
_computing_data_reduction SAINT
_computing_molecular_graphics SHELXTL
_computing_publication_material
;
SHELXTL, PARST (Nardelli, 1995) and PLATON (Spek, 2003)
;
_computing_structure_refinement SHELXTL
_computing_structure_solution 'SHELXTL (Sheldrick, 1997)'
_diffrn_ambient_temperature 293(2)
_diffrn_detector_area_resol_mean 83.66
_diffrn_measured_fraction_theta_full 0.99
_diffrn_measured_fraction_theta_max 0.99
_diffrn_measurement_device_type
;
Bruker SMART APEX CCD area-detector
;
_diffrn_measurement_method \w
_diffrn_radiation_monochromator graphite
_diffrn_radiation_source 'fine-focus sealed tube'
_diffrn_radiation_type MoK\a
_diffrn_radiation_wavelength 0.71073
_diffrn_reflns_av_R_equivalents 0.0203
_diffrn_reflns_av_sigmaI/netI 0.0299
_diffrn_reflns_limit_h_max 10
_diffrn_reflns_limit_h_min -10
_diffrn_reflns_limit_k_max 16
_diffrn_reflns_limit_k_min -15
_diffrn_reflns_limit_l_max 12
_diffrn_reflns_limit_l_min -17
_diffrn_reflns_number 7955
_diffrn_reflns_theta_full 27.5
_diffrn_reflns_theta_max 27.50
_diffrn_reflns_theta_min 2.25
_diffrn_standards_decay_% 0
_diffrn_standards_interval_count 0
_diffrn_standards_interval_time 0
_diffrn_standards_number 0
_exptl_absorpt_coefficient_mu 0.435
_exptl_absorpt_correction_T_max 0.8662
_exptl_absorpt_correction_T_min 0.8487
_exptl_absorpt_correction_type multi-scan
_exptl_absorpt_process_details '(SADABS; Sheldrick, 1996)'
_exptl_crystal_colour colourless
_exptl_crystal_density_diffrn 1.449
_exptl_crystal_density_method 'not measured'
_exptl_crystal_description block
_exptl_crystal_F_000 600
_exptl_crystal_size_max 0.39
_exptl_crystal_size_mid 0.35
_exptl_crystal_size_min 0.34
_refine_diff_density_max 0.29
_refine_diff_density_min -0.20
_refine_ls_extinction_method none
_refine_ls_goodness_of_fit_ref 1.02
_refine_ls_hydrogen_treatment constr
_refine_ls_matrix_type full
_refine_ls_number_parameters 172
_refine_ls_number_reflns 3039
_refine_ls_number_restraints 0
_refine_ls_restrained_S_all 1.02
_refine_ls_R_factor_all 0.058
_refine_ls_R_factor_gt 0.043
_refine_ls_shift/su_max 0.000
_refine_ls_shift/su_mean 0.000
_refine_ls_structure_factor_coef Fsqd
_refine_ls_weighting_details 'calc w = 1/[\s^2^(Fo^2^)+(0.0497P)^2^+0.3301P] where P = (Fo^2^+2Fc^2^)/3'
_refine_ls_weighting_scheme calc
_refine_ls_wR_factor_gt 0.103
_refine_ls_wR_factor_ref 0.113
_reflns_number_gt 2336
_reflns_number_total 3039
_reflns_threshold_expression I>2\s(I)
_cod_data_source_file ob6388.cif
_cod_data_source_block I
_cod_depositor_comments
;
The following automatic conversions were performed:
'_symmetry_cell_setting' value 'Monoclinic' changed to 'monoclinic'
according to '/home/saulius/struct/CIF-dictionaries/cif_core.dic'
dictionary named 'cif_core.dic' version 2.4.1 from 2010-06-29.

Automatic conversion script
Id: cif_fix_enum 1527 2010-12-29 10:47:43Z saulius 

The following automatic conversions were performed:

'_symmetry_cell_setting' value 'Monoclinic' changed to 'monoclinic'
according to /home/saulius/struct/CIF-dictionaries/cif_core.dic
dictionary named 'cif_core.dic' version 2.4.1 from 2010-06-29.

Automatic conversion script
Id: cif_fix_values 1715 2011-07-08 13:25:40Z adriana 
;
_cod_original_sg_symbol_H-M 'P 21/c'
_cod_database_code 2204072
_cod_database_fobs_code 2204072

loop_
_symmetry_equiv_pos_as_xyz
'x, y, z'
'-x, y+1/2, -z+1/2'
'-x, -y, -z'
'x, -y-1/2, z-1/2'

loop_
_atom_site_label
_atom_site_fract_x
_atom_site_fract_y
_atom_site_fract_z
_atom_site_U_iso_or_equiv
_atom_site_adp_type
_atom_site_calc_flag
_atom_site_refinement_flags
_atom_site_occupancy
_atom_site_type_symbol
S1 0.23411(8) 0.46492(4) 0.06478(5) 0.0680(2) Uani d . 1 S
O1 0.02818(17) 0.15698(10) -0.08225(10) 0.0545(4) Uani d . 1 O
N1 0.0585(2) 0.33750(12) -0.05882(12) 0.0517(4) Uani d . 1 N
H1A 0.0246 0.3986 -0.0836 0.062 Uiso calc R 1 H
N2 0.19520(18) 0.24978(11) 0.07583(11) 0.0451(4) Uani d . 1 N
H2A 0.1523 0.1940 0.0450 0.054 Uiso calc R 1 H
C5 -0.1775(3) 0.18870(17) -0.26140(15) 0.0569(5) Uani d . 1 C
H5 -0.1840 0.1223 -0.2292 0.068 Uiso calc R 1 H
C4 -0.2592(3) 0.2043(2) -0.35639(17) 0.0678(6) Uani d . 1 C
H4 -0.3211 0.1484 -0.3876 0.081 Uiso calc R 1 H
C3 -0.2495(3) 0.3012(2) -0.40465(17) 0.0662(6) Uani d . 1 C
H3 -0.3046 0.3111 -0.4685 0.079 Uiso calc R 1 H
C2 -0.1584(3) 0.38399(18) -0.35891(16) 0.0618(6) Uani d . 1 C
H2 -0.1512 0.4498 -0.3920 0.074 Uiso calc R 1 H
C1 -0.0774(2) 0.36954(16) -0.26383(14) 0.0515(5) Uani d . 1 C
H1 -0.0166 0.4260 -0.2329 0.062 Uiso calc R 1 H
C6 -0.0863(2) 0.27172(15) -0.21423(14) 0.0446(4) Uani d . 1 C
C7 0.0026(2) 0.24864(14) -0.11327(14) 0.0444(4) Uani d . 1 C
C8 0.1617(2) 0.34384(14) 0.03045(14) 0.0469(4) Uani d . 1 C
C9 0.2914(2) 0.22849(14) 0.16777(13) 0.0417(4) Uani d . 1 C
C14 0.3118(2) 0.30061(17) 0.24792(14) 0.0526(5) Uani d . 1 C
H14 0.2641 0.3688 0.2417 0.063 Uiso calc R 1 H
C13 0.4021(3) 0.27197(19) 0.33648(16) 0.0601(5) Uani d . 1 C
H13 0.4165 0.3216 0.3892 0.072 Uiso calc R 1 H
C12 0.4715(3) 0.17088(19) 0.34822(16) 0.0624(6) Uani d . 1 C
H12 0.5322 0.1522 0.4085 0.075 Uiso calc R 1 H
C11 0.4506(3) 0.09781(18) 0.27039(16) 0.0587(5) Uani d . 1 C
H11 0.4963 0.0291 0.2778 0.070 Uiso calc R 1 H
C10 0.3616(2) 0.12699(15) 0.18127(14) 0.0471(4) Uani d . 1 C
Cl1 0.33880(8) 0.03377(4) 0.08345(4) 0.0718(2) Uani d . 1 Cl

loop_
_atom_site_aniso_label
_atom_site_aniso_U_11
_atom_site_aniso_U_22
_atom_site_aniso_U_33
_atom_site_aniso_U_12
_atom_site_aniso_U_13
_atom_site_aniso_U_23
S1 0.0842(4) 0.0398(3) 0.0728(4) -0.0031(2) -0.0304(3) -0.0030(2)
O1 0.0727(9) 0.0409(7) 0.0472(8) -0.0038(6) -0.0089(7) 0.0023(6)
N1 0.0632(10) 0.0380(8) 0.0494(9) 0.0057(7) -0.0191(8) -0.0018(7)
N2 0.0538(8) 0.0380(8) 0.0410(8) 0.0009(6) -0.0090(7) -0.0013(6)
C5 0.0639(12) 0.0541(12) 0.0507(11) -0.0065(9) -0.0052(10) -0.0040(9)
C4 0.0685(14) 0.0752(15) 0.0557(13) -0.0090(11) -0.0148(11) -0.0127(12)
C3 0.0688(14) 0.0830(16) 0.0440(11) 0.0096(12) -0.0092(10) 0.0000(11)
C2 0.0723(14) 0.0632(13) 0.0481(12) 0.0087(11) -0.0037(10) 0.0070(10)
C1 0.0570(11) 0.0511(11) 0.0451(10) 0.0013(9) -0.0019(9) -0.0015(9)
C6 0.0440(9) 0.0477(10) 0.0409(9) 0.0035(8) -0.0021(7) -0.0034(8)
C7 0.0463(9) 0.0433(10) 0.0426(10) -0.0002(8) -0.0008(8) -0.0029(8)
C8 0.0493(10) 0.0427(10) 0.0462(10) 0.0054(8) -0.0085(8) -0.0037(8)
C9 0.0399(8) 0.0463(9) 0.0379(9) -0.0008(7) -0.0021(7) 0.0020(8)
C14 0.0559(11) 0.0540(11) 0.0467(11) 0.0034(9) -0.0012(9) -0.0047(9)
C13 0.0630(12) 0.0727(14) 0.0434(11) -0.0047(11) -0.0019(9) -0.0101(10)
C12 0.0605(12) 0.0778(15) 0.0457(11) 0.0032(11) -0.0120(10) 0.0050(11)
C11 0.0625(12) 0.0603(13) 0.0513(12) 0.0097(10) -0.0061(10) 0.0093(10)
C10 0.0521(10) 0.0459(10) 0.0422(10) 0.0020(8) -0.0011(8) 0.0012(8)
Cl1 0.1107(5) 0.0455(3) 0.0553(3) 0.0155(3) -0.0138(3) -0.0050(2)

loop_
_atom_type_symbol
_atom_type_description
_atom_type_scat_dispersion_real
_atom_type_scat_dispersion_imag
_atom_type_scat_source
C C 0.0033 0.0016 'International Tables Vol C Tables 4.2.6.8 and 6.1.1.4'
H H 0.0000 0.0000 'International Tables Vol C Tables 4.2.6.8 and 6.1.1.4'
N N 0.0061 0.0033 'International Tables Vol C Tables 4.2.6.8 and 6.1.1.4'
O O 0.0106 0.0060 'International Tables Vol C Tables 4.2.6.8 and 6.1.1.4'
S S 0.1246 0.1234 'International Tables Vol C Tables 4.2.6.8 and 6.1.1.4'
Cl Cl 0.1484 0.1585 'International Tables Vol C Tables 4.2.6.8 and 6.1.1.4'

loop_
_geom_angle_atom_site_label_1
_geom_angle_atom_site_label_2
_geom_angle_atom_site_label_3
_geom_angle
_geom_angle_publ_flag
C7 N1 C8 129.78(16) no
C7 N1 H1A 115.1 ?
C8 N1 H1A 115.1 ?
C8 N2 C9 129.03(15) no
C8 N2 H2A 115.5 ?
C9 N2 H2A 115.5 ?
C6 C5 C4 120.1(2) ?
C6 C5 H5 119.9 ?
C4 C5 H5 119.9 ?
C3 C4 C5 120.4(2) ?
C3 C4 H4 119.8 ?
C5 C4 H4 119.8 ?
C4 C3 C2 120.0(2) ?
C4 C3 H3 120.0 ?
C2 C3 H3 120.0 ?
C3 C2 C1 120.0(2) ?
C3 C2 H2 120.0 ?
C1 C2 H2 120.0 ?
C2 C1 C6 120.49(19) ?
C2 C1 H1 119.8 ?
C6 C1 H1 119.8 ?
C1 C6 C5 118.96(17) ?
C1 C6 C7 123.60(16) ?
C5 C6 C7 117.40(17) ?
O1 C7 N1 122.09(16) ?
O1 C7 C6 122.40(16) ?
N1 C7 C6 115.48(16) ?
N2 C8 N1 114.83(16) no
N2 C8 S1 127.95(14) no
N1 C8 S1 117.17(13) ?
C10 C9 C14 117.77(16) ?
C10 C9 N2 118.04(16) ?
C14 C9 N2 124.06(16) ?
C13 C14 C9 120.46(19) ?
C13 C14 H14 119.8 ?
C9 C14 H14 119.8 ?
C14 C13 C12 120.9(2) ?
C14 C13 H13 119.6 ?
C12 C13 H13 119.6 ?
C11 C12 C13 119.57(19) ?
C11 C12 H12 120.2 ?
C13 C12 H12 120.2 ?
C12 C11 C10 119.5(2) ?
C12 C11 H11 120.2 ?
C10 C11 H11 120.2 ?
C11 C10 C9 121.80(18) ?
C11 C10 Cl1 118.70(15) ?
C9 C10 Cl1 119.50(14) ?

loop_
_geom_bond_atom_site_label_1
_geom_bond_atom_site_label_2
_geom_bond_distance
_geom_bond_publ_flag
S1 C8 1.6588(19) yes
O1 C7 1.218(2) yes
N1 C7 1.371(2) yes
N1 C8 1.390(2) yes
N1 H1A 0.8600 ?
N2 C8 1.328(2) yes
N2 C9 1.413(2) yes
N2 H2A 0.8600 ?
C5 C6 1.383(3) ?
C5 C4 1.384(3) ?
C5 H5 0.9300 ?
C4 C3 1.366(3) ?
C4 H4 0.9300 ?
C3 C2 1.374(3) ?
C3 H3 0.9300 ?
C2 C1 1.380(3) ?
C2 H2 0.9300 ?
C1 C6 1.383(3) ?
C1 H1 0.9300 ?
C6 C7 1.491(3) ?
C9 C10 1.385(2) ?
C9 C14 1.387(3) ?
C14 C13 1.374(3) ?
C14 H14 0.9300 ?
C13 C12 1.376(3) ?
C13 H13 0.9300 ?
C12 C11 1.372(3) ?
C12 H12 0.9300 ?
C11 C10 1.377(3) ?
C11 H11 0.9300 ?
C10 Cl1 1.7344(19) ?

loop_
_geom_hbond_atom_site_label_D
_geom_hbond_atom_site_label_H
_geom_hbond_atom_site_label_A
_geom_hbond_site_symmetry_A
_geom_hbond_distance_DH
_geom_hbond_distance_HA
_geom_hbond_distance_DA
_geom_hbond_angle_DHA
_geom_hbond_publ_flag
N1 H1A S1 3_565 0.86 2.73 3.4105(17) 137 yes
N2 H2A Cl1 1_555 0.86 2.52 2.9165(15) 109 yes
N2 H2A O1 1_555 0.86 1.94 2.654(2) 139 yes
C14 H14 S1 1_555 0.93 2.62 3.188(2) 120 yes

loop_
_geom_torsion_atom_site_label_1
_geom_torsion_atom_site_label_2
_geom_torsion_atom_site_label_3
_geom_torsion_atom_site_label_4
_geom_torsion
_geom_torsion_publ_flag
C6 C5 C4 C3 0.5(3) ?
C5 C4 C3 C2 0.0(4) ?
C4 C3 C2 C1 -0.4(3) ?
C3 C2 C1 C6 0.5(3) ?
C2 C1 C6 C5 0.0(3) ?
C2 C1 C6 C7 177.64(19) ?
C4 C5 C6 C1 -0.4(3) ?
C4 C5 C6 C7 -178.27(19) ?
C8 N1 C7 O1 7.0(3) ?
C8 N1 C7 C6 -171.04(18) yes
C1 C6 C7 O1 -160.94(19) ?
C5 C6 C7 O1 16.8(3) ?
C1 C6 C7 N1 17.0(3) yes
C5 C6 C7 N1 -165.23(17) ?
C9 N2 C8 N1 -178.33(17) yes
C9 N2 C8 S1 4.6(3) ?
C7 N1 C8 N2 -8.9(3) yes
C7 N1 C8 S1 168.51(17) ?
C8 N2 C9 C10 -155.35(19) ?
C8 N2 C9 C14 28.8(3) ?
C10 C9 C14 C13 1.4(3) ?
N2 C9 C14 C13 177.32(18) ?
C9 C14 C13 C12 -1.2(3) ?
C14 C13 C12 C11 0.2(3) ?
C13 C12 C11 C10 0.6(3) ?
C12 C11 C10 C9 -0.3(3) ?
C12 C11 C10 Cl1 179.30(17) ?
C14 C9 C10 C11 -0.7(3) ?
N2 C9 C10 C11 -176.87(18) ?
C14 C9 C10 Cl1 179.72(15) ?
N2 C9 C10 Cl1 3.6(2) yes

loop_
_cod_related_entry_id
_cod_related_entry_database
_cod_related_entry_code
1 ChemSpider 603013
